data_1524669
loop_
_publ_author_name
'Kennedy, B.J.'
Ismunandar
'Zhou Qingdi'
'Kubota, Y.'
'Kato, K.'

_publ_section_title
;
 Cation disorder and phase transitions in the four-layer ferroelectric
 Aurivillius phases A Bi4 Ti4 O15 (A = Ca, Sr, Ba, Pb)
;
_journal_name_full 'Journal of Solid State Chemistry'
_journal_page_first 1377
_journal_page_last 1386
_journal_volume 181
_journal_year 2008
_chemical_formula_sum 'Bi2.86 O15 Pb0.82 Ti4'
_chemical_name_systematic 'Pb Bi4 (Ti4 O15)'
_space_group_IT_number 36
_symmetry_space_group_name_Hall 'A -2 2a'
_symmetry_space_group_name_H-M 'A 21 a m'
_cell_angle_alpha 90
_cell_angle_beta 90
_cell_angle_gamma 90
_cell_formula_units_Z 4
_cell_length_a 5.4535
_cell_length_b 5.4312
_cell_length_c 41.415
_cell_volume 1226.673
_citation_journal_id_ASTM JSSCBI
_cod_data_source_file Kennedy_JSSCBI_2008_5.cif
_cod_data_source_block Bi2.86O15Pb0.82Ti4
_cod_original_sg_symbol_Hall 'C 2c -2 (z,y,-x)'
_cod_database_code 1524669

loop_
_symmetry_equiv_pos_as_xyz
x,y,z
x+1/2,-y,-z
x,y,-z
x+1/2,-y,z
x,y+1/2,z+1/2
x+1/2,-y+1/2,-z+1/2
x,y+1/2,-z+1/2
x+1/2,-y+1/2,z+1/2

loop_
_atom_site_label
_atom_site_type_symbol
_atom_site_fract_x
_atom_site_fract_y
_atom_site_fract_z
_atom_site_occupancy
_atom_site_U_iso_or_equiv
O1 O-2 0.2987 0.2011 0.5 1 0.0
O7 O-2 0.0292 -0.0037 0.0434 1 0.0
Ti1 Ti+4 0.2706 0.2505 0.4502 1 0.0
O4 O-2 0.5157 0.4897 0.1408 1 0.0
O3 O-2 0.3039 0.2908 0.4014 1 0.0
Bi1 Bi+3 0.25 0.249 0 1 0.0
O5 O-2 0.268 0.2266 0.3034 1 0.0
Ti2 Ti+4 0.2649 0.2462 0.3467 1 0.0
O2 O-2 0.5893 0.5467 0.0503 1 0.0
O6 O-2 0.5097 0.5022 0.252 1 0.0
O8 O-2 0.0466 0.0136 0.1457 1 0.0
Bi2 Bi+3 0.2481 0.2497 0.10541 0.34 0.0
Pb1 Pb+4 0.2542 0.2532 0.21949 0.41 0.0
Bi3 Bi+3 0.2542 0.2532 0.21949 0.59 0.0
